data_7211489
loop_
_publ_author_name
'Safin, Damir A.'
'Xu, Yang'
'Korobkov, Ilia'
'Bryce, David L.'
'Murugesu, Muralee'

_publ_section_title
;
 Renaissance of the coordination chemistry of
 2,4,6-tris(2-pyrimidyl)-1,3,5-triazine (TPymT). Part I: First crystal
 structure of a TPymT complex with a d-metal cation
;
_journal_issue 48
_journal_name_full CrystEngComm
_journal_page_first 10419
_journal_paper_doi 10.1039/c3ce42146e
_journal_volume 15
_journal_year 2013
_chemical_formula_moiety 'C15 H21 Cd2 N9 O14 S2, H2 O'
_chemical_formula_sum 'C15 H23 Cd2 N9 O15 S2'
_chemical_formula_weight 858.34
_chemical_name_systematic
; 
 ? 
;
_space_group_IT_number 60
_symmetry_cell_setting orthorhombic
_symmetry_space_group_name_Hall '-P 2n 2ab'
_symmetry_space_group_name_H-M 'P b c n'
_atom_sites_solution_hydrogens geom
_atom_sites_solution_primary direct
_atom_sites_solution_secondary difmap
_audit_creation_method SHELXL-97
_cell_angle_alpha 90.00
_cell_angle_beta 90.00
_cell_angle_gamma 90.00
_cell_formula_units_Z 4
_cell_length_a 23.8424(5)
_cell_length_b 14.7858(3)
_cell_length_c 7.6296(2)
_cell_measurement_reflns_used 9868
_cell_measurement_temperature 200(2)
_cell_measurement_theta_max 28.31
_cell_measurement_theta_min 2.76
_cell_volume 2689.65(11)
_computing_cell_refinement 'APEX II, Bruker (2009)'
_computing_data_collection 'APEX II, Bruker (2009)'
_computing_data_reduction 'XPREP, Bruker (2009)'
_computing_molecular_graphics 'SHELXTL, Bruker (2004)'
_computing_publication_material 'SHELXTL, Bruker (2004)'
_computing_structure_refinement 'SHELXL-97 (Sheldrick, 2008)'
_computing_structure_solution 'SHELXS-97 (Sheldrick, 2008)'
_diffrn_ambient_temperature 200(2)
_diffrn_measured_fraction_theta_full 0.985
_diffrn_measured_fraction_theta_max 0.985
_diffrn_measurement_device_type 'Bruker APEX-II CCD'
_diffrn_measurement_method '\f and \w scans'
_diffrn_radiation_monochromator graphite
_diffrn_radiation_source 'fine-focus sealed tube'
_diffrn_radiation_type MoK\a
_diffrn_radiation_wavelength 0.71073
_diffrn_reflns_av_R_equivalents 0.0257
_diffrn_reflns_av_sigmaI/netI 0.0132
_diffrn_reflns_limit_h_max 31
_diffrn_reflns_limit_h_min -31
_diffrn_reflns_limit_k_max 19
_diffrn_reflns_limit_k_min -19
_diffrn_reflns_limit_l_max 10
_diffrn_reflns_limit_l_min -10
_diffrn_reflns_number 31679
_diffrn_reflns_theta_full 28.31
_diffrn_reflns_theta_max 28.31
_diffrn_reflns_theta_min 1.71
_exptl_absorpt_coefficient_mu 1.825
_exptl_absorpt_correction_T_max 0.8798
_exptl_absorpt_correction_T_min 0.6299
_exptl_absorpt_correction_type multi-scan
_exptl_absorpt_process_details 'SADABS, Bruker (2003)'
_exptl_crystal_colour orange
_exptl_crystal_density_diffrn 2.120
_exptl_crystal_density_meas ?
_exptl_crystal_density_method 'not measured'
_exptl_crystal_description block
_exptl_crystal_F_000 1696
_exptl_crystal_size_max 0.28
_exptl_crystal_size_mid 0.09
_exptl_crystal_size_min 0.07
_refine_diff_density_max 0.570
_refine_diff_density_min -0.642
_refine_diff_density_rms 0.077
_refine_ls_extinction_method none
_refine_ls_goodness_of_fit_ref 1.009
_refine_ls_hydrogen_treatment constr
_refine_ls_matrix_type full
_refine_ls_number_parameters 197
_refine_ls_number_reflns 3302
_refine_ls_number_restraints 1
_refine_ls_restrained_S_all 1.009
_refine_ls_R_factor_all 0.0266
_refine_ls_R_factor_gt 0.0219
_refine_ls_shift/su_max 0.001
_refine_ls_shift/su_mean 0.000
_refine_ls_structure_factor_coef Fsqd
_refine_ls_weighting_details 'calc w=1/[\s^2^(Fo^2^)+(0.0352P)^2^+2.6304P] where P=(Fo^2^+2Fc^2^)/3'
_refine_ls_weighting_scheme calc
_refine_ls_wR_factor_gt 0.0569
_refine_ls_wR_factor_ref 0.0594
_reflns_number_gt 2972
_reflns_number_total 3302
_reflns_threshold_expression >2sigma(I)
_cod_data_source_file c3ce42146e.txt
_cod_data_source_block CdSO4TPymT
_cod_depositor_comments
;
The following automatic conversions were performed:

'_symmetry_cell_setting' value 'Orthorhombic' changed to
'orthorhombic' according to
/home/saulius/struct/CIF-dictionaries/cif_core.dic dictionary named
'cif_core.dic' version 2.4.2 from 2011-04-26.

Automatic conversion script
Id: cif_fix_values 1891 2012-01-12 08:04:46Z andrius 

The following automatic conversions were performed:

'_exptl_crystal_density_meas' value 'n/a' was changed to '?' - the
value is perceived as not measured.

Automatic conversion script
Id: cif_fix_values 3008 2015-01-20 13:52:24Z robertas 
;
_cod_original_cell_volume 2689.66(11)
_cod_original_sg_symbol_H-M Pbcn
_cod_database_code 7211489

loop_
_symmetry_equiv_pos_as_xyz
'x, y, z'
'-x+1/2, -y+1/2, z+1/2'
'-x, y, -z+1/2'
'x+1/2, -y+1/2, -z'
'-x, -y, -z'
'x-1/2, y-1/2, -z-1/2'
'x, -y, z-1/2'
'-x-1/2, y-1/2, z'

loop_
_atom_site_label
_atom_site_type_symbol
_atom_site_fract_x
_atom_site_fract_y
_atom_site_fract_z
_atom_site_U_iso_or_equiv
_atom_site_adp_type
_atom_site_occupancy
_atom_site_symmetry_multiplicity
_atom_site_calc_flag
_atom_site_refinement_flags
Cd1 Cd 0.376228(6) 0.701409(10) 0.067014(19) 0.01678(6) Uani 1 1 d .
S1 S 0.33879(2) 0.67078(4) 0.47884(6) 0.01671(10) Uani 1 1 d .
O1 O 0.32589(7) 0.58636(11) 0.57455(19) 0.0246(3) Uani 1 1 d .
O2 O 0.30325(7) 0.74394(11) 0.5497(2) 0.0247(3) Uani 1 1 d .
O3 O 0.39825(7) 0.69409(13) 0.4999(2) 0.0325(4) Uani 1 1 d .
O4 O 0.32512(6) 0.65686(11) 0.29173(19) 0.0235(3) Uani 1 1 d .
O5 O 0.42914(7) 0.73581(12) -0.1747(2) 0.0278(3) Uani 1 1 d .
H5B H 0.4165 0.7194 -0.2892 0.042 Uiso 1 1 d R
H5C H 0.4572 0.7863 -0.1820 0.042 Uiso 1 1 d R
O6 O 0.30010(8) 0.74705(16) -0.0933(2) 0.0405(5) Uani 1 1 d .
H6A H 0.2988 0.7435 -0.2182 0.061 Uiso 1 1 d R
H6B H 0.2613 0.7415 -0.0430 0.061 Uiso 1 1 d R
O7 O 0.35809(8) 0.56861(12) -0.0818(2) 0.0329(4) Uani 1 1 d .
H7A H 0.3438 0.5156 -0.0258 0.049 Uiso 1 1 d R
H7B H 0.3437 0.5726 -0.2053 0.049 Uiso 1 1 d R
O8 O 0.5000 0.87648(16) -0.2500 0.0444(7) Uani 1 2 d SD
H8B H 0.5298 0.9205 -0.2177 0.067 Uiso 1 1 d RD
N1 N 0.45408(7) 0.78701(11) 0.1930(2) 0.0158(3) Uani 1 1 d .
N2 N 0.5000 0.92593(17) 0.2500 0.0227(5) Uani 1 2 d S
N3 N 0.45605(7) 0.60459(11) 0.1751(2) 0.0164(3) Uani 1 1 d .
N4 N 0.35720(8) 0.87461(13) 0.1444(3) 0.0313(5) Uani 1 1 d .
N5 N 0.40452(8) 1.01600(13) 0.1591(3) 0.0332(5) Uani 1 1 d .
C1 C 0.45533(8) 0.87718(13) 0.2030(3) 0.0181(4) Uani 1 1 d .
C2 C 0.40219(9) 0.92598(14) 0.1643(3) 0.0226(4) Uani 1 1 d .
C3 C 0.30840(11) 0.91865(19) 0.1264(5) 0.0435(7) Uani 1 1 d .
H3A H 0.2748 0.8847 0.1150 0.052 Uiso 1 1 calc R
C4 C 0.30553(11) 1.01140(19) 0.1239(5) 0.0474(8) Uani 1 1 d .
H4A H 0.2706 1.0420 0.1141 0.057 Uiso 1 1 calc R
C5 C 0.35515(11) 1.05826(17) 0.1361(5) 0.0434(7) Uani 1 1 d .
H5A H 0.3545 1.1224 0.1281 0.052 Uiso 1 1 calc R
C6 C 0.5000 0.74521(18) 0.2500 0.0137(5) Uani 1 2 d S
C7 C 0.5000 0.64420(18) 0.2500 0.0139(5) Uani 1 2 d S
C8 C 0.45655(8) 0.51390(13) 0.1752(3) 0.0191(4) Uani 1 1 d .
H8A H 0.4263 0.4822 0.1225 0.023 Uiso 1 1 calc R
C9 C 0.5000 0.4653(2) 0.2500 0.0209(6) Uani 1 2 d S
H9A H 0.5000 0.4010 0.2500 0.025 Uiso 1 2 calc SR

loop_
_atom_site_aniso_label
_atom_site_aniso_U_11
_atom_site_aniso_U_22
_atom_site_aniso_U_33
_atom_site_aniso_U_23
_atom_site_aniso_U_13
_atom_site_aniso_U_12
Cd1 0.01443(9) 0.01987(9) 0.01603(9) 0.00014(5) -0.00048(5) -0.00212(5)
S1 0.0159(2) 0.0217(2) 0.0125(2) -0.00076(18) 0.00049(17) 0.00065(18)
O1 0.0342(9) 0.0209(8) 0.0188(8) 0.0026(6) 0.0016(6) 0.0038(6)
O2 0.0284(8) 0.0224(8) 0.0231(8) -0.0036(6) -0.0016(6) 0.0059(6)
O3 0.0162(8) 0.0589(12) 0.0223(9) -0.0068(8) 0.0025(7) -0.0060(7)
O4 0.0234(7) 0.0338(9) 0.0134(7) -0.0005(6) 0.0007(6) -0.0049(6)
O5 0.0274(8) 0.0365(9) 0.0196(7) -0.0008(7) 0.0031(6) -0.0147(7)
O6 0.0262(9) 0.0733(14) 0.0220(9) -0.0040(9) -0.0014(7) 0.0193(9)
O7 0.0542(11) 0.0231(8) 0.0214(8) 0.0023(6) -0.0098(7) -0.0101(8)
O8 0.0252(12) 0.0151(11) 0.093(2) 0.000 -0.0074(13) 0.000
N1 0.0161(8) 0.0134(8) 0.0180(8) 0.0001(6) -0.0023(6) -0.0003(6)
N2 0.0181(11) 0.0136(11) 0.0364(15) 0.000 -0.0067(10) 0.000
N3 0.0162(7) 0.0145(8) 0.0184(8) -0.0012(6) 0.0009(6) -0.0013(6)
N4 0.0180(8) 0.0221(10) 0.0540(14) 0.0009(9) -0.0119(9) 0.0010(7)
N5 0.0246(10) 0.0158(9) 0.0591(14) 0.0019(9) -0.0119(9) 0.0039(7)
C1 0.0182(9) 0.0138(9) 0.0223(10) 0.0001(7) -0.0030(8) -0.0005(7)
C2 0.0196(10) 0.0150(9) 0.0333(12) -0.0015(8) -0.0064(8) 0.0009(8)
C3 0.0203(11) 0.0316(14) 0.079(2) -0.0059(14) -0.0154(13) 0.0028(10)
C4 0.0262(12) 0.0353(15) 0.081(2) -0.0067(15) -0.0185(14) 0.0129(11)
C5 0.0320(13) 0.0196(12) 0.079(2) -0.0027(13) -0.0174(14) 0.0091(10)
C6 0.0147(12) 0.0120(12) 0.0145(12) 0.000 0.0012(10) 0.000
C7 0.0161(12) 0.0112(12) 0.0145(12) 0.000 0.0024(10) 0.000
C8 0.0193(9) 0.0158(10) 0.0224(10) -0.0022(8) 0.0014(8) -0.0032(7)
C9 0.0250(14) 0.0129(13) 0.0248(15) 0.000 0.0034(12) 0.000

loop_
_atom_type_symbol
_atom_type_description
_atom_type_scat_dispersion_real
_atom_type_scat_dispersion_imag
_atom_type_scat_source
C C 0.0033 0.0016 'International Tables Vol C Tables 4.2.6.8 and 6.1.1.4'
H H 0.0000 0.0000 'International Tables Vol C Tables 4.2.6.8 and 6.1.1.4'
N N 0.0061 0.0033 'International Tables Vol C Tables 4.2.6.8 and 6.1.1.4'
O O 0.0106 0.0060 'International Tables Vol C Tables 4.2.6.8 and 6.1.1.4'
S S 0.1246 0.1234 'International Tables Vol C Tables 4.2.6.8 and 6.1.1.4'
Cd Cd -0.8075 1.2024 'International Tables Vol C Tables 4.2.6.8 and 6.1.1.4'

loop_
_geom_angle_atom_site_label_1
_geom_angle_atom_site_label_2
_geom_angle_atom_site_label_3
_geom_angle
_geom_angle_site_symmetry_1
_geom_angle_site_symmetry_3
O4 Cd1 O5 175.33(6) . .
O4 Cd1 O6 93.74(6) . .
O5 Cd1 O6 86.63(6) . .
O4 Cd1 O7 91.43(6) . .
O5 Cd1 O7 84.03(6) . .
O6 Cd1 O7 80.76(7) . .
O4 Cd1 N1 105.59(6) . .
O5 Cd1 N1 77.50(6) . .
O6 Cd1 N1 131.26(7) . .
O7 Cd1 N1 140.91(6) . .
O4 Cd1 N3 89.61(6) . .
O5 Cd1 N3 88.49(6) . .
O6 Cd1 N3 160.15(7) . .
O7 Cd1 N3 79.59(6) . .
N1 Cd1 N3 65.91(6) . .
O4 Cd1 N4 91.19(7) . .
O5 Cd1 N4 93.36(7) . .
O6 Cd1 N4 72.57(7) . .
O7 Cd1 N4 153.32(6) . .
N1 Cd1 N4 62.92(6) . .
N3 Cd1 N4 126.98(6) . .
O3 S1 O2 110.01(10) . .
O3 S1 O4 110.57(9) . .
O2 S1 O4 109.19(9) . .
O3 S1 O1 110.18(10) . .
O2 S1 O1 108.57(9) . .
O4 S1 O1 108.27(9) . .
S1 O4 Cd1 125.99(9) . .
C6 N1 C1 115.26(18) . .
C6 N1 Cd1 120.87(14) . .
C1 N1 Cd1 123.80(13) . .
C1 N2 C1 114.6(2) . 3_655
C8 N3 C7 115.66(18) . .
C8 N3 Cd1 125.10(13) . .
C7 N3 Cd1 119.06(14) . .
C2 N4 C3 115.9(2) . .
C2 N4 Cd1 116.02(15) . .
C3 N4 Cd1 126.26(16) . .
C2 N5 C5 115.6(2) . .
N2 C1 N1 124.89(19) . .
N2 C1 C2 118.09(18) . .
N1 C1 C2 116.98(17) . .
N4 C2 N5 127.1(2) . .
N4 C2 C1 115.78(18) . .
N5 C2 C1 117.05(18) . .
N4 C3 C4 122.0(2) . .
C5 C4 C3 117.4(2) . .
N5 C5 C4 121.9(2) . .
N1 C6 N1 124.6(2) 3_655 .
N1 C6 C7 117.69(12) 3_655 .
N1 C6 C7 117.69(12) . .
N3 C7 N3 127.7(2) 3_655 .
N3 C7 C6 116.13(12) 3_655 .
N3 C7 C6 116.13(12) . .
N3 C8 C9 121.7(2) . .
C8 C9 C8 117.4(3) 3_655 .

loop_
_geom_bond_atom_site_label_1
_geom_bond_atom_site_label_2
_geom_bond_distance
_geom_bond_site_symmetry_2
Cd1 O4 2.2041(15) .
Cd1 O5 2.2915(15) .
Cd1 O6 2.2904(17) .
Cd1 O7 2.3092(17) .
Cd1 N1 2.4438(16) .
Cd1 N3 2.5201(17) .
Cd1 N4 2.667(2) .
S1 O3 1.4679(17) .
S1 O2 1.4765(16) .
S1 O4 1.4787(15) .
S1 O1 1.4784(16) .
N1 C6 1.330(2) .
N1 C1 1.336(2) .
N2 C1 1.335(2) .
N2 C1 1.335(2) 3_655
N3 C8 1.341(3) .
N3 C7 1.329(2) .
N4 C2 1.323(3) .
N4 C3 1.340(3) .
N5 C2 1.333(3) .
N5 C5 1.344(3) .
C1 C2 1.488(3) .
C3 C4 1.373(4) .
C4 C5 1.374(4) .
C6 N1 1.330(2) 3_655
C6 C7 1.494(4) .
C7 N3 1.329(2) 3_655
C8 C9 1.384(3) .
C9 C8 1.384(3) 3_655

loop_
_geom_torsion_atom_site_label_1
_geom_torsion_atom_site_label_2
_geom_torsion_atom_site_label_3
_geom_torsion_atom_site_label_4
_geom_torsion
_geom_torsion_site_symmetry_1
_geom_torsion_site_symmetry_4
O3 S1 O4 Cd1 -16.79(15) . .
O2 S1 O4 Cd1 104.38(12) . .
O1 S1 O4 Cd1 -137.59(11) . .
O6 Cd1 O4 S1 -139.15(12) . .
O7 Cd1 O4 S1 140.01(12) . .
N1 Cd1 O4 S1 -4.37(13) . .
N3 Cd1 O4 S1 60.43(12) . .
N4 Cd1 O4 S1 -66.54(12) . .
O4 Cd1 N1 C6 84.73(12) . .
O5 Cd1 N1 C6 -91.65(12) . .
O6 Cd1 N1 C6 -165.71(10) . .
O7 Cd1 N1 C6 -27.87(17) . .
N3 Cd1 N1 C6 2.35(11) . .
N4 Cd1 N1 C6 167.94(15) . .
O4 Cd1 N1 C1 -98.39(17) . .
O5 Cd1 N1 C1 85.23(17) . .
O6 Cd1 N1 C1 11.2(2) . .
O7 Cd1 N1 C1 149.01(15) . .
N3 Cd1 N1 C1 179.22(18) . .
N4 Cd1 N1 C1 -15.19(16) . .
O4 Cd1 N3 C8 69.22(17) . .
O5 Cd1 N3 C8 -106.51(17) . .
O6 Cd1 N3 C8 -30.8(3) . .
O7 Cd1 N3 C8 -22.31(16) . .
N1 Cd1 N3 C8 176.52(18) . .
N4 Cd1 N3 C8 160.41(16) . .
O4 Cd1 N3 C7 -105.69(11) . .
O5 Cd1 N3 C7 78.58(11) . .
O6 Cd1 N3 C7 154.33(16) . .
O7 Cd1 N3 C7 162.78(12) . .
N1 Cd1 N3 C7 1.61(10) . .
N4 Cd1 N3 C7 -14.50(15) . .
O4 Cd1 N4 C2 125.48(18) . .
O5 Cd1 N4 C2 -55.58(19) . .
O6 Cd1 N4 C2 -141.0(2) . .
O7 Cd1 N4 C2 -138.97(17) . .
N1 Cd1 N4 C2 18.55(17) . .
N3 Cd1 N4 C2 35.1(2) . .
O4 Cd1 N4 C3 -70.6(3) . .
O5 Cd1 N4 C3 108.3(3) . .
O6 Cd1 N4 C3 22.9(3) . .
O7 Cd1 N4 C3 24.9(3) . .
N1 Cd1 N4 C3 -177.6(3) . .
N3 Cd1 N4 C3 -161.0(2) . .
C1 N2 C1 N1 -3.28(15) 3_655 .
C1 N2 C1 C2 174.6(2) 3_655 .
C6 N1 C1 N2 6.1(3) . .
Cd1 N1 C1 N2 -170.89(12) . .
C6 N1 C1 C2 -171.74(16) . .
Cd1 N1 C1 C2 11.2(3) . .
C3 N4 C2 N5 -3.8(4) . .
Cd1 N4 C2 N5 161.8(2) . .
C3 N4 C2 C1 173.8(3) . .
Cd1 N4 C2 C1 -20.6(3) . .
C5 N5 C2 N4 2.0(4) . .
C5 N5 C2 C1 -175.5(2) . .
N2 C1 C2 N4 -170.2(2) . .
N1 C1 C2 N4 7.9(3) . .
N2 C1 C2 N5 7.7(3) . .
N1 C1 C2 N5 -174.3(2) . .
C2 N4 C3 C4 1.7(5) . .
Cd1 N4 C3 C4 -162.2(3) . .
N4 C3 C4 C5 1.7(6) . .
C2 N5 C5 C4 1.8(5) . .
C3 C4 C5 N5 -3.5(6) . .
C1 N1 C6 N1 -2.84(13) . 3_655
Cd1 N1 C6 N1 174.30(13) . 3_655
C1 N1 C6 C7 177.16(13) . .
Cd1 N1 C6 C7 -5.71(13) . .
C8 N3 C7 N3 -0.25(13) . 3_655
Cd1 N3 C7 N3 175.13(12) . 3_655
C8 N3 C7 C6 179.75(13) . .
Cd1 N3 C7 C6 -4.87(12) . .
N1 C6 C7 N3 6.94(11) 3_655 3_655
N1 C6 C7 N3 -173.05(11) . 3_655
N1 C6 C7 N3 -173.06(11) 3_655 .
N1 C6 C7 N3 6.94(11) . .
C7 N3 C8 C9 0.5(3) . .
Cd1 N3 C8 C9 -174.57(10) . .
N3 C8 C9 C8 -0.26(14) . 3_655
